data_2207841
loop_
_publ_author_name
'Shao, Ling'
'Zhou, Xin'
'Fang, Jian-Xin'

_publ_section_title 4-(4-Chlorophenyl)-<i>N</i>-phenyl-5-(1<i>H</i>-1,2,4-triazol-1-yl)thiazol-2-amine
_journal_coeditor_code OB6593
_journal_issue 1
_journal_name_full 'Acta Crystallographica Section E'
_journal_page_first o91
_journal_page_last o93
_journal_paper_doi 10.1107/S1600536805040146
_journal_volume 62
_journal_year 2006
_chemical_formula_iupac 'C17 H12 Cl N5 S'
_chemical_formula_moiety 'C17 H12 Cl N5 S'
_chemical_formula_sum 'C17 H12 Cl N5 S'
_chemical_formula_weight 353.83
_chemical_name_systematic
;
4-(4-Chlorophenyl)-N-phenyl-5-(1H-1,2,4-triazol-1-yl)thiazol-2-amine
;
_space_group_IT_number 14
_symmetry_cell_setting monoclinic
_symmetry_space_group_name_Hall '-P 2yn'
_symmetry_space_group_name_H-M 'P 1 21/n 1'
_atom_sites_solution_hydrogens geom
_atom_sites_solution_primary direct
_atom_sites_solution_secondary difmap
_cell_angle_alpha 90.00
_cell_angle_beta 98.828(3)
_cell_angle_gamma 90.00
_cell_formula_units_Z 4
_cell_length_a 9.5139(18)
_cell_length_b 13.681(3)
_cell_length_c 12.439(3)
_cell_measurement_reflns_used 3277
_cell_measurement_temperature 294(2)
_cell_measurement_theta_max 26.39
_cell_measurement_theta_min 2.23
_cell_volume 1599.9(6)
_computing_cell_refinement 'SAINT (Bruker, 1999)'
_computing_data_collection 'SMART (Bruker, 1998)'
_computing_data_reduction SAINT
_computing_molecular_graphics 'SHELXTL (Bruker, 1999)'
_computing_publication_material SHELXTL
_computing_structure_refinement 'SHELXL97 (Sheldrick, 1997)'
_computing_structure_solution 'SHELXS97 (Sheldrick, 1997)'
_diffrn_ambient_temperature 294(2)
_diffrn_measured_fraction_theta_full 0.997
_diffrn_measured_fraction_theta_max 0.997
_diffrn_measurement_device_type 'Bruker SMART CCD area-detector'
_diffrn_measurement_method '\f and \w'
_diffrn_radiation_monochromator graphite
_diffrn_radiation_source 'fine-focus sealed tube'
_diffrn_radiation_type MoK\a
_diffrn_radiation_wavelength 0.71073
_diffrn_reflns_av_R_equivalents 0.0313
_diffrn_reflns_av_sigmaI/netI 0.0396
_diffrn_reflns_limit_h_max 11
_diffrn_reflns_limit_h_min -9
_diffrn_reflns_limit_k_max 17
_diffrn_reflns_limit_k_min -11
_diffrn_reflns_limit_l_max 15
_diffrn_reflns_limit_l_min -15
_diffrn_reflns_number 8842
_diffrn_reflns_theta_full 26.44
_diffrn_reflns_theta_max 26.44
_diffrn_reflns_theta_min 2.23
_diffrn_standards_decay_% 0
_diffrn_standards_interval_count 0
_diffrn_standards_interval_time 0
_diffrn_standards_number 0
_exptl_absorpt_coefficient_mu 0.378
_exptl_absorpt_correction_T_max 0.9283
_exptl_absorpt_correction_T_min 0.9026
_exptl_absorpt_correction_type multi-scan
_exptl_absorpt_process_details '(SADABS; Sheldrick, 1996)'
_exptl_crystal_colour colourless
_exptl_crystal_density_diffrn 1.469
_exptl_crystal_density_method 'not measured'
_exptl_crystal_description parallelepiped
_exptl_crystal_F_000 728
_exptl_crystal_size_max 0.24
_exptl_crystal_size_mid 0.22
_exptl_crystal_size_min 0.20
_refine_diff_density_max 0.232
_refine_diff_density_min -0.332
_refine_ls_extinction_method none
_refine_ls_goodness_of_fit_ref 1.020
_refine_ls_hydrogen_treatment mixed
_refine_ls_matrix_type full
_refine_ls_number_parameters 221
_refine_ls_number_reflns 3279
_refine_ls_number_restraints 0
_refine_ls_restrained_S_all 1.020
_refine_ls_R_factor_all 0.0592
_refine_ls_R_factor_gt 0.0386
_refine_ls_shift/su_max 0.000
_refine_ls_shift/su_mean 0.000
_refine_ls_structure_factor_coef Fsqd
_refine_ls_weighting_details 'calc w = 1/[\s^2^(Fo^2^)+(0.0499P)^2^+0.5099P] where P=(Fo^2^+2Fc^2^)/3'
_refine_ls_weighting_scheme calc
_refine_ls_wR_factor_gt 0.0920
_refine_ls_wR_factor_ref 0.1041
_reflns_number_gt 2449
_reflns_number_total 3279
_reflns_threshold_expression I>2\s(I)
_cod_data_source_file ob6593.cif
_cod_data_source_block I
_cod_depositor_comments
;
The following automatic conversions were performed:
'_symmetry_cell_setting' value 'Monoclinic' changed to 'monoclinic'
according to '/home/saulius/struct/CIF-dictionaries/cif_core.dic'
dictionary named 'cif_core.dic' version 2.4.1 from 2010-06-29.

Automatic conversion script
Id: cif_fix_enum 1527 2010-12-29 10:47:43Z saulius 

The following automatic conversions were performed:

'_symmetry_cell_setting' value 'Monoclinic' changed to 'monoclinic'
according to /home/saulius/struct/CIF-dictionaries/cif_core.dic
dictionary named 'cif_core.dic' version 2.4.1 from 2010-06-29.

Automatic conversion script
Id: cif_fix_values 1715 2011-07-08 13:25:40Z adriana 
;
_cod_original_cell_volume 1599.9(5)
_cod_original_sg_symbol_Hall -P2yn
_cod_original_sg_symbol_H-M 'P 21/n'
_cod_database_code 2207841
_cod_database_fobs_code 2207841

loop_
_symmetry_equiv_pos_as_xyz
'x, y, z'
'-x+1/2, y+1/2, -z+1/2'
'-x, -y, -z'
'x-1/2, -y-1/2, z-1/2'

loop_
_atom_site_label
_atom_site_fract_x
_atom_site_fract_y
_atom_site_fract_z
_atom_site_U_iso_or_equiv
_atom_site_adp_type
_atom_site_calc_flag
_atom_site_refinement_flags
_atom_site_occupancy
_atom_site_type_symbol
S1 0.62799(5) 0.29951(4) 0.77969(5) 0.04107(16) Uani d . 1 S
Cl1 0.37789(8) 0.87301(4) 0.94633(6) 0.0688(2) Uani d . 1 Cl
N1 0.94670(18) 0.55483(14) 0.74501(17) 0.0498(5) Uani d . 1 N
N2 0.86744(17) 0.48455(14) 0.88833(15) 0.0474(5) Uani d . 1 N
N3 0.77183(15) 0.47228(12) 0.79540(13) 0.0340(4) Uani d . 1 N
N4 0.41660(16) 0.39374(11) 0.83975(13) 0.0341(4) Uani d . 1 N
N5 0.38380(17) 0.22234(13) 0.82124(15) 0.0400(4) Uani d . 1 N
H5 0.427(3) 0.1713(19) 0.809(2) 0.054(7) Uiso d . 1 H
C1 0.9687(2) 0.53416(17) 0.8525(2) 0.0497(6) Uani d . 1 C
H1 1.0505 0.5538 0.8982 0.060 Uiso calc R 1 H
C2 0.8222(2) 0.51438(17) 0.71211(18) 0.0455(5) Uani d . 1 C
H2 0.7756 0.5150 0.6407 0.055 Uiso calc R 1 H
C3 0.64023(19) 0.42529(14) 0.79944(16) 0.0340(4) Uani d . 1 C
C4 0.52166(18) 0.46324(14) 0.83231(15) 0.0314(4) Uani d . 1 C
C5 0.49206(18) 0.56457(14) 0.86172(15) 0.0321(4) Uani d . 1 C
C6 0.5810(2) 0.64335(15) 0.8485(2) 0.0469(5) Uani d . 1 C
H6 0.6656 0.6323 0.8215 0.056 Uiso calc R 1 H
C7 0.5462(2) 0.73707(16) 0.8746(2) 0.0500(6) Uani d . 1 C
H7 0.6065 0.7888 0.8650 0.060 Uiso calc R 1 H
C8 0.4216(2) 0.75392(15) 0.91490(17) 0.0414(5) Uani d . 1 C
C9 0.3323(2) 0.67798(16) 0.93032(18) 0.0433(5) Uani d . 1 C
H9 0.2484 0.6897 0.9580 0.052 Uiso calc R 1 H
C10 0.3683(2) 0.58415(15) 0.90442(17) 0.0382(5) Uani d . 1 C
H10 0.3083 0.5327 0.9158 0.046 Uiso calc R 1 H
C11 0.45743(18) 0.30659(14) 0.81708(16) 0.0341(4) Uani d . 1 C
C12 0.25823(18) 0.20682(14) 0.86579(16) 0.0336(4) Uani d . 1 C
C13 0.2227(2) 0.11027(15) 0.88219(18) 0.0418(5) Uani d . 1 C
H13 0.2802 0.0602 0.8630 0.050 Uiso calc R 1 H
C14 0.1027(2) 0.08796(17) 0.9267(2) 0.0524(6) Uani d . 1 C
H14 0.0800 0.0230 0.9379 0.063 Uiso calc R 1 H
C15 0.0162(2) 0.16115(18) 0.9548(2) 0.0563(6) Uani d . 1 C
H15 -0.0646 0.1461 0.9852 0.068 Uiso calc R 1 H
C16 0.0503(2) 0.25682(18) 0.9374(2) 0.0567(6) Uani d . 1 C
H16 -0.0083 0.3064 0.9560 0.068 Uiso calc R 1 H
C17 0.1707(2) 0.28099(15) 0.8926(2) 0.0474(6) Uani d . 1 C
H17 0.1922 0.3460 0.8807 0.057 Uiso calc R 1 H

loop_
_atom_site_aniso_label
_atom_site_aniso_U_11
_atom_site_aniso_U_22
_atom_site_aniso_U_33
_atom_site_aniso_U_12
_atom_site_aniso_U_13
_atom_site_aniso_U_23
S1 0.0321(3) 0.0355(3) 0.0606(4) -0.0025(2) 0.0230(2) -0.0066(2)
Cl1 0.0836(5) 0.0350(3) 0.0948(5) 0.0131(3) 0.0356(4) -0.0012(3)
N1 0.0381(10) 0.0477(11) 0.0685(13) -0.0086(8) 0.0236(9) 0.0072(9)
N2 0.0342(9) 0.0550(12) 0.0529(11) -0.0074(8) 0.0064(8) 0.0106(9)
N3 0.0261(8) 0.0353(9) 0.0431(9) -0.0013(7) 0.0131(7) 0.0029(7)
N4 0.0259(8) 0.0307(8) 0.0474(10) -0.0025(6) 0.0115(7) -0.0021(7)
N5 0.0300(9) 0.0293(9) 0.0648(12) -0.0029(7) 0.0202(8) -0.0093(8)
C1 0.0289(10) 0.0508(13) 0.0696(16) -0.0066(9) 0.0081(10) 0.0065(12)
C2 0.0412(11) 0.0535(13) 0.0451(12) -0.0067(10) 0.0169(9) 0.0073(10)
C3 0.0294(10) 0.0315(10) 0.0438(11) -0.0033(8) 0.0139(8) 0.0010(8)
C4 0.0258(9) 0.0336(10) 0.0359(10) -0.0028(8) 0.0082(8) 0.0024(8)
C5 0.0276(9) 0.0333(10) 0.0359(10) -0.0009(8) 0.0063(8) 0.0029(8)
C6 0.0391(11) 0.0376(11) 0.0699(15) -0.0035(9) 0.0278(11) -0.0001(11)
C7 0.0495(13) 0.0314(11) 0.0742(16) -0.0051(10) 0.0256(11) 0.0006(11)
C8 0.0484(12) 0.0315(10) 0.0460(12) 0.0065(9) 0.0121(10) -0.0003(9)
C9 0.0354(11) 0.0448(12) 0.0523(13) 0.0055(9) 0.0153(9) -0.0001(10)
C10 0.0312(10) 0.0363(11) 0.0486(12) -0.0039(8) 0.0113(9) -0.0010(9)
C11 0.0261(9) 0.0356(11) 0.0423(11) -0.0028(8) 0.0112(8) -0.0037(9)
C12 0.0272(9) 0.0337(10) 0.0411(11) -0.0021(8) 0.0093(8) -0.0040(8)
C13 0.0400(11) 0.0327(11) 0.0550(13) 0.0015(9) 0.0144(10) 0.0012(9)
C14 0.0536(13) 0.0399(12) 0.0689(16) -0.0076(10) 0.0258(12) 0.0090(11)
C15 0.0469(13) 0.0556(15) 0.0745(17) -0.0091(11) 0.0351(12) -0.0005(12)
C16 0.0426(12) 0.0475(13) 0.0882(18) -0.0004(10) 0.0356(12) -0.0097(13)
C17 0.0378(11) 0.0319(11) 0.0774(16) -0.0034(9) 0.0242(11) -0.0049(10)

loop_
_atom_type_symbol
_atom_type_description
_atom_type_scat_dispersion_real
_atom_type_scat_dispersion_imag
_atom_type_scat_source
C C 0.0033 0.0016 'International Tables Vol C Tables 4.2.6.8 and 6.1.1.4'
H H 0.0000 0.0000 'International Tables Vol C Tables 4.2.6.8 and 6.1.1.4'
N N 0.0061 0.0033 'International Tables Vol C Tables 4.2.6.8 and 6.1.1.4'
S S 0.1246 0.1234 'International Tables Vol C Tables 4.2.6.8 and 6.1.1.4'
Cl Cl 0.1484 0.1585 'International Tables Vol C Tables 4.2.6.8 and 6.1.1.4'

loop_
_geom_angle_atom_site_label_1
_geom_angle_atom_site_label_2
_geom_angle_atom_site_label_3
_geom_angle
_geom_angle_publ_flag
C3 S1 C11 87.29(9) yes
C2 N1 C1 102.45(17) yes
C1 N2 N3 101.80(17) yes
C2 N3 N2 109.34(16) yes
C2 N3 C3 130.37(18) yes
N2 N3 C3 120.21(15) ?
C11 N4 C4 111.76(15) yes
C11 N5 C12 128.22(17) yes
C11 N5 H5 115.7(17) ?
C12 N5 H5 114.5(17) ?
N2 C1 N1 115.7(2) yes
N2 C1 H1 122.1 ?
N1 C1 H1 122.1 ?
N1 C2 N3 110.7(2) yes
N1 C2 H2 124.7 ?
N3 C2 H2 124.7 ?
C4 C3 N3 128.04(18) no
C4 C3 S1 112.29(13) yes
N3 C3 S1 119.00(13) ?
C3 C4 N4 113.33(17) yes
C3 C4 C5 129.29(17) no
N4 C4 C5 117.37(15) ?
C10 C5 C6 117.45(18) ?
C10 C5 C4 118.81(16) no
C6 C5 C4 123.73(17) no
C7 C6 C5 121.27(19) ?
C7 C6 H6 119.4 ?
C5 C6 H6 119.4 ?
C8 C7 C6 119.7(2) ?
C8 C7 H7 120.2 ?
C6 C7 H7 120.2 ?
C9 C8 C7 120.66(19) ?
C9 C8 Cl1 120.17(16) ?
C7 C8 Cl1 119.18(16) ?
C8 C9 C10 119.35(18) ?
C8 C9 H9 120.3 ?
C10 C9 H9 120.3 ?
C9 C10 C5 121.59(19) ?
C9 C10 H10 119.2 ?
C5 C10 H10 119.2 ?
N4 C11 N5 126.85(17) ?
N4 C11 S1 115.28(14) ?
N5 C11 S1 117.86(14) no
C17 C12 C13 119.55(17) no
C17 C12 N5 124.18(18) ?
C13 C12 N5 116.27(17) no
C14 C13 C12 120.42(19) ?
C14 C13 H13 119.8 ?
C12 C13 H13 119.8 ?
C15 C14 C13 120.4(2) ?
C15 C14 H14 119.8 ?
C13 C14 H14 119.8 ?
C16 C15 C14 119.2(2) ?
C16 C15 H15 120.4 ?
C14 C15 H15 120.4 ?
C15 C16 C17 121.3(2) ?
C15 C16 H16 119.3 ?
C17 C16 H16 119.3 ?
C12 C17 C16 119.0(2) ?
C12 C17 H17 120.5 ?
C16 C17 H17 120.5 ?

loop_
_geom_bond_atom_site_label_1
_geom_bond_atom_site_label_2
_geom_bond_distance
_geom_bond_publ_flag
S1 C3 1.740(2) yes
S1 C11 1.7579(18) yes
Cl1 C8 1.741(2) ?
N1 C2 1.314(3) yes
N1 C1 1.351(3) yes
N2 C1 1.311(3) ?
N2 N3 1.367(2) yes
N3 C2 1.337(2) yes
N3 C3 1.415(2) yes
N4 C11 1.298(2) yes
N4 C4 1.393(2) yes
N5 C11 1.354(2) yes
N5 C12 1.408(2) yes
N5 H5 0.83(3) ?
C1 H1 0.9300 ?
C2 H2 0.9300 ?
C3 C4 1.360(3) ?
C4 C5 1.472(3) ?
C5 C10 1.390(3) ?
C5 C6 1.396(3) ?
C6 C7 1.376(3) ?
C6 H6 0.9300 ?
C7 C8 1.376(3) ?
C7 H7 0.9300 ?
C8 C9 1.374(3) ?
C9 C10 1.380(3) ?
C9 H9 0.9300 ?
C10 H10 0.9300 ?
C12 C17 1.385(3) ?
C12 C13 1.386(3) ?
C13 C14 1.378(3) ?
C13 H13 0.9300 ?
C14 C15 1.375(3) ?
C14 H14 0.9300 ?
C15 C16 1.374(3) ?
C15 H15 0.9300 ?
C16 C17 1.388(3) ?
C16 H16 0.9300 ?
C17 H17 0.9300 ?

loop_
_geom_hbond_atom_site_label_D
_geom_hbond_atom_site_label_H
_geom_hbond_atom_site_label_A
_geom_hbond_site_symmetry_A
_geom_hbond_distance_DH
_geom_hbond_distance_HA
_geom_hbond_distance_DA
_geom_hbond_angle_DHA
N5 H5 N1 2_646 0.83(3) 2.17(3) 2.990(2) 170(2)
C13 H13 Cl1 1_545 0.93 2.87 3.605(2) 137

loop_
_geom_torsion_atom_site_label_1
_geom_torsion_atom_site_label_2
_geom_torsion_atom_site_label_3
_geom_torsion_atom_site_label_4
_geom_torsion
_geom_torsion_publ_flag
C1 N2 N3 C2 0.2(2) ?
C1 N2 N3 C3 -176.79(18) ?
N3 N2 C1 N1 0.0(3) ?
C2 N1 C1 N2 -0.3(3) ?
C1 N1 C2 N3 0.4(2) ?
N2 N3 C2 N1 -0.4(2) ?
C3 N3 C2 N1 176.20(19) ?
C2 N3 C3 C4 -97.8(3) ?
N2 N3 C3 C4 78.5(3) yes
C2 N3 C3 S1 92.3(2) ?
N2 N3 C3 S1 -91.4(2) ?
C11 S1 C3 C4 0.52(16) ?
C11 S1 C3 N3 171.89(16) ?
N3 C3 C4 N4 -172.05(18) ?
S1 C3 C4 N4 -1.7(2) ?
N3 C3 C4 C5 6.9(3) ?
S1 C3 C4 C5 177.28(16) ?
C11 N4 C4 C3 2.3(2) ?
C11 N4 C4 C5 -176.81(17) no
C3 C4 C5 C10 -173.1(2) yes
N4 C4 C5 C10 5.8(3) ?
C3 C4 C5 C6 7.4(3) ?
N4 C4 C5 C6 -173.69(19) ?
C10 C5 C6 C7 -1.3(3) ?
C4 C5 C6 C7 178.2(2) ?
C5 C6 C7 C8 0.2(4) ?
C6 C7 C8 C9 0.6(4) ?
C6 C7 C8 Cl1 -179.37(19) ?
C7 C8 C9 C10 -0.3(3) ?
Cl1 C8 C9 C10 179.66(16) ?
C8 C9 C10 C5 -0.8(3) ?
C6 C5 C10 C9 1.6(3) ?
C4 C5 C10 C9 -177.90(19) ?
C4 N4 C11 N5 176.91(19) ?
C4 N4 C11 S1 -1.9(2) ?
C12 N5 C11 N4 -10.5(4) yes
C12 N5 C11 S1 168.27(17) ?
C3 S1 C11 N4 0.80(16) ?
C3 S1 C11 N5 -178.09(17) no
C11 N5 C12 C17 14.8(3) yes
C11 N5 C12 C13 -165.6(2) ?
C17 C12 C13 C14 -1.2(3) ?
N5 C12 C13 C14 179.2(2) ?
C12 C13 C14 C15 0.4(4) ?
C13 C14 C15 C16 0.3(4) ?
C14 C15 C16 C17 -0.3(4) ?
C13 C12 C17 C16 1.3(3) ?
N5 C12 C17 C16 -179.2(2) ?
C15 C16 C17 C12 -0.5(4) ?

loop_
_cod_related_entry_id
_cod_related_entry_database
_cod_related_entry_code
1 ChemSpider 21126697
